data_2207927
loop_
_publ_author_name
'Hoong-Kun Fun'
'Shea-Lin Ng'
'Ibrahim Abdul Razak'
'Nawong Boonnak'
'Suchada Chantrapromma'

_publ_section_title
12-(1,1-Dimethyl-2-propenyl)-5,9,10-trihydroxy-2,2-dimethyl-2<i>H</i>,6<i>H</i>-pyrano[3,2-<i>b</i>]xanthen-6-one
_journal_coeditor_code WN6404
_journal_issue 1
_journal_name_full 'Acta Crystallographica Section E'
_journal_page_first o130
_journal_page_last o132
_journal_paper_doi 10.1107/S1600536805040328
_journal_volume 62
_journal_year 2006
_chemical_formula_iupac 'C23 H22 O6'
_chemical_formula_moiety 'C23 H22 O6'
_chemical_formula_sum 'C23 H22 O6'
_chemical_formula_weight 394.41
_chemical_melting_point .456E-305
_chemical_name_common macluraxanthone
_chemical_name_systematic
;
12-(1,1-Dimethyl-2-propenyl)-5,9,10-trihydroxy-2,2-dimethyl-2H,6H-
pyrano[3,2-b]xanthen-6-one
;
_space_group_IT_number 14
_symmetry_cell_setting monoclinic
_symmetry_space_group_name_Hall '-P 2ybc'
_symmetry_space_group_name_H-M 'P 1 21/c 1'
_atom_sites_solution_hydrogens geom
_atom_sites_solution_primary direct
_atom_sites_solution_secondary difmap
_audit_creation_method SHELXL-97
_cell_angle_alpha 90.00
_cell_angle_beta 104.423(4)
_cell_angle_gamma 90.00
_cell_formula_units_Z 4
_cell_length_a 14.0220(8)
_cell_length_b 16.1568(8)
_cell_length_c 8.4157(4)
_cell_measurement_reflns_used 4452
_cell_measurement_temperature 100.00(10)
_cell_measurement_theta_max 28.00
_cell_measurement_theta_min 1.96
_cell_volume 1846.49(17)
_computing_cell_refinement APEX2
_computing_data_collection 'APEX2 (Bruker, 2005)'
_computing_data_reduction 'SAINT (Bruker, 2005)'
_computing_molecular_graphics SHELXTL
_computing_publication_material
;
SHELXTL and PLATON (Spek, 2003)
;
_computing_structure_refinement SHELXTL
_computing_structure_solution 'SHELXTL (Sheldrick, 1998)'
_diffrn_ambient_temperature 297(2)
_diffrn_detector_area_resol_mean 8.33
_diffrn_measured_fraction_theta_full 0.998
_diffrn_measured_fraction_theta_max 0.998
_diffrn_measurement_device_type
;
Bruker SMART APEX2 CCD area-detector
;
_diffrn_measurement_method \w
_diffrn_radiation_monochromator graphite
_diffrn_radiation_source 'fine-focus sealed tube'
_diffrn_radiation_type MoK\a
_diffrn_radiation_wavelength 0.71073
_diffrn_reflns_av_R_equivalents 0.0760
_diffrn_reflns_av_sigmaI/netI 0.0768
_diffrn_reflns_limit_h_max 18
_diffrn_reflns_limit_h_min -18
_diffrn_reflns_limit_k_max 20
_diffrn_reflns_limit_k_min -21
_diffrn_reflns_limit_l_max 11
_diffrn_reflns_limit_l_min -11
_diffrn_reflns_number 16825
_diffrn_reflns_theta_full 28.00
_diffrn_reflns_theta_max 28.00
_diffrn_reflns_theta_min 1.96
_diffrn_standards_number 0
_exptl_absorpt_coefficient_mu 0.103
_exptl_absorpt_correction_T_max 0.996
_exptl_absorpt_correction_T_min 0.990
_exptl_absorpt_correction_type multi-scan
_exptl_absorpt_process_details '(SADABS; Bruker, 2005)'
_exptl_crystal_colour yellow
_exptl_crystal_density_diffrn 1.419
_exptl_crystal_density_method 'not measured'
_exptl_crystal_description Needle
_exptl_crystal_F_000 832
_exptl_crystal_size_max 0.46
_exptl_crystal_size_mid 0.08
_exptl_crystal_size_min 0.04
_refine_diff_density_max 0.342
_refine_diff_density_min -0.250
_refine_ls_extinction_method none
_refine_ls_goodness_of_fit_ref 1.049
_refine_ls_hydrogen_treatment constr
_refine_ls_matrix_type full
_refine_ls_number_parameters 266
_refine_ls_number_reflns 4445
_refine_ls_number_restraints 0
_refine_ls_restrained_S_all 1.049
_refine_ls_R_factor_all 0.0965
_refine_ls_R_factor_gt 0.0552
_refine_ls_shift/su_max 0.000
_refine_ls_shift/su_mean 0.000
_refine_ls_structure_factor_coef Fsqd
_refine_ls_weighting_details 'calc w=1/[\s^2^(Fo^2^)+(0.0623P)^2^] where P=(Fo^2^+2Fc^2^)/3'
_refine_ls_weighting_scheme calc
_refine_ls_wR_factor_gt 0.1245
_refine_ls_wR_factor_ref 0.1453
_reflns_number_gt 2789
_reflns_number_total 4452
_reflns_threshold_expression I>2\s(I)
_cod_data_source_file wn6404.cif
_cod_data_source_block I
_cod_depositor_comments
;
The following automatic conversions were performed:
'_symmetry_cell_setting' value 'Monoclinic' changed to 'monoclinic'
according to '/home/saulius/struct/CIF-dictionaries/cif_core.dic'
dictionary named 'cif_core.dic' version 2.4.1 from 2010-06-29.

Automatic conversion script
Id: cif_fix_enum 1527 2010-12-29 10:47:43Z saulius 

The following automatic conversions were performed:

'_symmetry_cell_setting' value 'Monoclinic' changed to 'monoclinic'
according to /home/saulius/struct/CIF-dictionaries/cif_core.dic
dictionary named 'cif_core.dic' version 2.4.1 from 2010-06-29.

Automatic conversion script
Id: cif_fix_values 1715 2011-07-08 13:25:40Z adriana 
;
_cod_original_sg_symbol_H-M 'P 21/c'
_cod_database_code 2207927
_cod_database_fobs_code 2207927

loop_
_symmetry_equiv_pos_as_xyz
'x, y, z'
'-x, y+1/2, -z+1/2'
'-x, -y, -z'
'x, -y-1/2, z-1/2'

loop_
_atom_site_label
_atom_site_fract_x
_atom_site_fract_y
_atom_site_fract_z
_atom_site_U_iso_or_equiv
_atom_site_adp_type
_atom_site_calc_flag
_atom_site_refinement_flags
_atom_site_occupancy
_atom_site_type_symbol
O1 -0.16700(11) 1.09207(9) -0.56072(17) 0.0214(4) Uani d . 1 O
H1O1 -0.1266 1.1289 -0.5588 0.032 Uiso calc R 1 H
O2 0.01745(11) 1.11209(9) -0.35932(17) 0.0200(3) Uani d . 1 O
H1O2 0.0744 1.1075 -0.3044 0.030 Uiso calc R 1 H
O3 0.09651(10) 0.99086(9) -0.13862(16) 0.0172(3) Uani d . 1 O
O4 -0.06478(10) 0.78863(9) -0.06809(18) 0.0197(3) Uani d . 1 O
O5 0.08288(10) 0.73333(8) 0.13765(17) 0.0189(3) Uani d . 1 O
H1O5 0.0265 0.7357 0.0798 0.028 Uiso calc R 1 H
O6 0.38313(10) 0.88140(9) 0.22057(16) 0.0176(3) Uani d . 1 O
C1 -0.14871(16) 0.90275(13) -0.3253(2) 0.0175(4) Uani d . 1 C
H1A -0.1869 0.8563 -0.3193 0.021 Uiso calc R 1 H
C2 -0.18486(16) 0.96376(13) -0.4373(3) 0.0185(5) Uani d . 1 C
H2A -0.2474 0.9586 -0.5070 0.022 Uiso calc R 1 H
C3 -0.12778(15) 1.03380(12) -0.4469(2) 0.0166(5) Uani d . 1 C
C4 -0.03367(15) 1.04212(12) -0.3443(2) 0.0158(4) Uani d . 1 C
C5 0.00232(15) 0.97925(13) -0.2330(2) 0.0155(4) Uani d . 1 C
C6 -0.05423(15) 0.91002(12) -0.2197(2) 0.0151(4) Uani d . 1 C
C7 -0.01437(15) 0.84925(13) -0.0945(2) 0.0167(4) Uani d . 1 C
C8 0.08641(15) 0.86223(12) -0.0011(2) 0.0151(4) Uani d . 1 C
C9 0.14119(15) 0.93157(12) -0.0278(2) 0.0151(4) Uani d . 1 C
C10 0.24054(15) 0.94440(12) 0.0521(2) 0.0148(4) Uani d . 1 C
C11 0.28389(15) 0.87927(13) 0.1574(2) 0.0152(4) Uani d . 1 C
C12 0.23198(15) 0.80908(13) 0.1906(2) 0.0161(4) Uani d . 1 C
C13 0.13354(15) 0.80157(12) 0.1120(2) 0.0150(4) Uani d . 1 C
C14 0.28653(16) 0.74394(13) 0.2955(2) 0.0180(5) Uani d . 1 C
H14A 0.2564 0.6933 0.3030 0.022 Uiso calc R 1 H
C15 0.37839(16) 0.75643(13) 0.3800(3) 0.0204(5) Uani d . 1 C
H15A 0.4138 0.7135 0.4412 0.024 Uiso calc R 1 H
C16 0.42543(16) 0.83917(13) 0.3775(2) 0.0181(5) Uani d . 1 C
C17 0.30106(15) 1.01906(12) 0.0149(2) 0.0157(4) Uani d . 1 C
C18 0.23859(15) 1.09555(12) -0.0437(3) 0.0177(5) Uani d . 1 C
H18A 0.1918 1.1089 0.0134 0.021 Uiso calc R 1 H
C19 0.24341(16) 1.14510(14) -0.1665(3) 0.0229(5) Uani d . 1 C
H19A 0.2889 1.1347 -0.2278 0.027 Uiso calc R 1 H
H19B 0.2013 1.1903 -0.1916 0.027 Uiso calc R 1 H
C20 0.37533(16) 1.05243(13) 0.1712(3) 0.0198(5) Uani d . 1 C
H20A 0.4007 1.1049 0.1472 0.030 Uiso calc R 1 H
H20B 0.4286 1.0139 0.2050 0.030 Uiso calc R 1 H
H20C 0.3425 1.0591 0.2577 0.030 Uiso calc R 1 H
C21 0.35830(16) 0.99066(14) -0.1090(3) 0.0199(5) Uani d . 1 C
H21A 0.3127 0.9748 -0.2096 0.030 Uiso calc R 1 H
H21B 0.3991 0.9443 -0.0649 0.030 Uiso calc R 1 H
H21D 0.3988 1.0352 -0.1299 0.030 Uiso calc R 1 H
C22 0.53473(16) 0.83282(14) 0.3843(3) 0.0239(5) Uani d . 1 C
H22A 0.5434 0.8010 0.2926 0.036 Uiso calc R 1 H
H22B 0.5684 0.8062 0.4846 0.036 Uiso calc R 1 H
H22C 0.5613 0.8873 0.3801 0.036 Uiso calc R 1 H
C23 0.40736(16) 0.89315(14) 0.5157(3) 0.0213(5) Uani d . 1 C
H23A 0.3378 0.8987 0.5040 0.032 Uiso calc R 1 H
H23B 0.4358 0.9468 0.5106 0.032 Uiso calc R 1 H
H23C 0.4371 0.8679 0.6194 0.032 Uiso calc R 1 H

loop_
_atom_site_aniso_label
_atom_site_aniso_U_11
_atom_site_aniso_U_22
_atom_site_aniso_U_33
_atom_site_aniso_U_12
_atom_site_aniso_U_13
_atom_site_aniso_U_23
O1 0.0180(8) 0.0223(8) 0.0214(8) -0.0017(6) 0.0002(6) 0.0065(6)
O2 0.0165(8) 0.0191(8) 0.0223(8) -0.0020(6) 0.0008(6) 0.0044(6)
O3 0.0152(8) 0.0173(8) 0.0170(7) -0.0011(6) 0.0001(6) 0.0036(6)
O4 0.0169(8) 0.0169(8) 0.0250(8) -0.0012(6) 0.0046(6) 0.0029(6)
O5 0.0166(8) 0.0173(8) 0.0215(8) -0.0020(6) 0.0026(6) 0.0047(6)
O6 0.0148(8) 0.0193(8) 0.0169(7) -0.0003(6) 0.0008(6) 0.0030(6)
C1 0.0181(11) 0.0162(11) 0.0186(10) -0.0015(8) 0.0053(9) -0.0021(9)
C2 0.0152(11) 0.0221(11) 0.0167(10) -0.0015(9) 0.0010(8) -0.0025(9)
C3 0.0178(11) 0.0165(11) 0.0152(10) 0.0031(8) 0.0034(9) 0.0005(8)
C4 0.0169(11) 0.0144(10) 0.0173(10) -0.0001(8) 0.0062(8) -0.0011(9)
C5 0.0126(10) 0.0204(11) 0.0131(10) 0.0022(8) 0.0026(8) -0.0014(9)
C6 0.0152(11) 0.0161(11) 0.0150(10) 0.0021(8) 0.0054(8) -0.0014(8)
C7 0.0173(11) 0.0166(11) 0.0178(10) 0.0013(8) 0.0072(9) -0.0018(9)
C8 0.0153(11) 0.0162(10) 0.0140(10) -0.0002(8) 0.0043(8) -0.0015(9)
C9 0.0186(11) 0.0135(10) 0.0133(10) 0.0039(8) 0.0041(8) 0.0004(8)
C10 0.0173(11) 0.0150(10) 0.0124(10) 0.0001(8) 0.0043(8) -0.0008(8)
C11 0.0134(10) 0.0199(11) 0.0118(9) 0.0007(8) 0.0019(8) -0.0034(8)
C12 0.0199(11) 0.0156(10) 0.0121(10) 0.0003(8) 0.0025(8) -0.0014(8)
C13 0.0186(11) 0.0131(10) 0.0141(10) 0.0009(8) 0.0055(8) -0.0027(8)
C14 0.0213(12) 0.0178(11) 0.0138(10) -0.0010(9) 0.0022(9) 0.0000(9)
C15 0.0223(12) 0.0194(11) 0.0180(11) 0.0035(9) 0.0024(9) 0.0044(9)
C16 0.0178(11) 0.0212(11) 0.0132(10) 0.0015(9) -0.0001(8) 0.0027(9)
C17 0.0140(11) 0.0167(11) 0.0156(10) -0.0005(8) 0.0019(8) -0.0003(9)
C18 0.0137(11) 0.0193(11) 0.0186(10) -0.0024(8) 0.0012(8) -0.0035(9)
C19 0.0191(12) 0.0208(12) 0.0274(12) 0.0002(9) 0.0032(10) 0.0013(10)
C20 0.0199(11) 0.0172(11) 0.0216(11) -0.0032(9) 0.0037(9) 0.0009(9)
C21 0.0185(11) 0.0203(11) 0.0212(11) -0.0009(9) 0.0055(9) 0.0002(9)
C22 0.0205(12) 0.0282(13) 0.0219(11) 0.0023(10) 0.0030(9) 0.0052(10)
C23 0.0197(11) 0.0251(12) 0.0174(11) -0.0016(9) 0.0012(9) -0.0007(9)

loop_
_atom_type_symbol
_atom_type_description
_atom_type_scat_dispersion_real
_atom_type_scat_dispersion_imag
_atom_type_scat_source
C C 0.0033 0.0016 'International Tables Vol C Tables 4.2.6.8 and 6.1.1.4'
H H 0.0000 0.0000 'International Tables Vol C Tables 4.2.6.8 and 6.1.1.4'
O O 0.0106 0.0060 'International Tables Vol C Tables 4.2.6.8 and 6.1.1.4'

loop_
_geom_angle_atom_site_label_1
_geom_angle_atom_site_label_2
_geom_angle_atom_site_label_3
_geom_angle
C3 O1 H1O1 109.5
C4 O2 H1O2 109.5
C5 O3 C9 120.47(16)
C13 O5 H1O5 109.5
C11 O6 C16 118.85(15)
C2 C1 C6 120.28(19)
C2 C1 H1A 119.9
C6 C1 H1A 119.9
C1 C2 C3 120.1(2)
C1 C2 H2A 119.9
C3 C2 H2A 119.9
O1 C3 C4 121.69(18)
O1 C3 C2 117.66(18)
C4 C3 C2 120.64(19)
O2 C4 C5 123.97(19)
O2 C4 C3 117.54(18)
C5 C4 C3 118.48(18)
O3 C5 C4 115.18(18)
O3 C5 C6 123.25(18)
C4 C5 C6 121.57(19)
C5 C6 C1 118.87(19)
C5 C6 C7 118.65(19)
C1 C6 C7 122.46(18)
O4 C7 C6 121.60(19)
O4 C7 C8 122.06(19)
C6 C7 C8 116.34(18)
C9 C8 C13 118.55(19)
C9 C8 C7 121.70(19)
C13 C8 C7 119.63(18)
O3 C9 C10 116.90(17)
O3 C9 C8 119.22(18)
C10 C9 C8 123.88(19)
C9 C10 C11 114.29(18)
C9 C10 C17 123.09(18)
C11 C10 C17 122.32(18)
O6 C11 C10 117.70(18)
O6 C11 C12 118.05(18)
C10 C11 C12 124.05(19)
C13 C12 C11 118.62(19)
C13 C12 C14 122.49(19)
C11 C12 C14 118.66(19)
O5 C13 C12 119.71(18)
O5 C13 C8 119.73(18)
C12 C13 C8 120.48(18)
C15 C14 C12 120.5(2)
C15 C14 H14A 119.7
C12 C14 H14A 119.7
C14 C15 C16 120.2(2)
C14 C15 H15A 119.9
C16 C15 H15A 119.9
O6 C16 C15 110.28(17)
O6 C16 C22 103.98(16)
C15 C16 C22 112.53(18)
O6 C16 C23 108.20(16)
C15 C16 C23 110.09(17)
C22 C16 C23 111.52(18)
C18 C17 C21 112.21(17)
C18 C17 C10 113.38(16)
C21 C17 C10 108.02(16)
C18 C17 C20 101.67(16)
C21 C17 C20 108.92(17)
C10 C17 C20 112.55(16)
C19 C18 C17 127.4(2)
C19 C18 H18A 116.3
C17 C18 H18A 116.3
C18 C19 H19A 120.0
C18 C19 H19B 120.0
H19A C19 H19B 120.0
C17 C20 H20A 109.5
C17 C20 H20B 109.5
H20A C20 H20B 109.5
C17 C20 H20C 109.5
H20A C20 H20C 109.5
H20B C20 H20C 109.5
C17 C21 H21A 109.5
C17 C21 H21B 109.5
H21A C21 H21B 109.5
C17 C21 H21D 109.5
H21A C21 H21D 109.5
H21B C21 H21D 109.5
C16 C22 H22A 109.5
C16 C22 H22B 109.5
H22A C22 H22B 109.5
C16 C22 H22C 109.5
H22A C22 H22C 109.5
H22B C22 H22C 109.5
C16 C23 H23A 109.5
C16 C23 H23B 109.5
H23A C23 H23B 109.5
C16 C23 H23C 109.5
H23A C23 H23C 109.5
H23B C23 H23C 109.5

loop_
_geom_bond_atom_site_label_1
_geom_bond_atom_site_label_2
_geom_bond_distance
O1 C3 1.358(2)
O1 H1O1 0.8200
O2 C4 1.361(2)
O2 H1O2 0.8200
O3 C5 1.374(2)
O3 C9 1.375(2)
O4 C7 1.260(2)
O5 C13 1.358(2)
O5 H1O5 0.8200
O6 C11 1.361(2)
O6 C16 1.473(2)
C1 C2 1.371(3)
C1 C6 1.405(3)
C1 H1A 0.9300
C2 C3 1.400(3)
C2 H2A 0.9300
C3 C4 1.392(3)
C4 C5 1.389(3)
C5 C6 1.392(3)
C6 C7 1.447(3)
C7 C8 1.451(3)
C8 C9 1.408(3)
C8 C13 1.411(3)
C9 C10 1.403(3)
C10 C11 1.412(3)
C10 C17 1.551(3)
C11 C12 1.413(3)
C12 C13 1.379(3)
C12 C14 1.462(3)
C14 C15 1.322(3)
C14 H14A 0.9300
C15 C16 1.493(3)
C15 H15A 0.9300
C16 C22 1.523(3)
C16 C23 1.525(3)
C17 C18 1.524(3)
C17 C21 1.536(3)
C17 C20 1.556(3)
C18 C19 1.322(3)
C18 H18A 0.9300
C19 H19A 0.9300
C19 H19B 0.9300
C20 H20A 0.9600
C20 H20B 0.9600
C20 H20C 0.9600
C21 H21A 0.9600
C21 H21B 0.9600
C21 H21D 0.9600
C22 H22A 0.9600
C22 H22B 0.9600
C22 H22C 0.9600
C23 H23A 0.9600
C23 H23B 0.9600
C23 H23C 0.9600

loop_
_geom_hbond_atom_site_label_D
_geom_hbond_atom_site_label_H
_geom_hbond_atom_site_label_A
_geom_hbond_site_symmetry_A
_geom_hbond_distance_DH
_geom_hbond_distance_HA
_geom_hbond_distance_DA
_geom_hbond_angle_DHA
_geom_hbond_publ_flag
O1 H1O1 O2 1_555 0.82 2.2984 2.735(2) 114 y
O1 H1O1 O5 2_554 0.82 1.9661 2.720(2) 153 y
O2 H1O2 O3 1_555 0.82 2.3192 2.737(2) 112 y
O5 H1O5 O4 1_555 0.82 1.7678 2.509(2) 150 y
C18 H18A O4 3_575 0.93 2.5561 3.387(3) 149 y
C20 H20B O6 1_555 0.96 2.2468 2.792(3) 115 y
C23 H23A O1 3_575 0.96 2.5604 3.492(3) 164 y

loop_
_geom_torsion_atom_site_label_1
_geom_torsion_atom_site_label_2
_geom_torsion_atom_site_label_3
_geom_torsion_atom_site_label_4
_geom_torsion
C6 C1 C2 C3 -0.1(3)
C1 C2 C3 O1 179.59(18)
C1 C2 C3 C4 0.5(3)
O1 C3 C4 O2 1.5(3)
C2 C3 C4 O2 -179.50(17)
O1 C3 C4 C5 -178.76(17)
C2 C3 C4 C5 0.3(3)
C9 O3 C5 C4 -177.90(16)
C9 O3 C5 C6 2.2(3)
O2 C4 C5 O3 -1.7(3)
C3 C4 C5 O3 178.53(17)
O2 C4 C5 C6 178.18(18)
C3 C4 C5 C6 -1.6(3)
O3 C5 C6 C1 -178.06(17)
C4 C5 C6 C1 2.0(3)
O3 C5 C6 C7 3.5(3)
C4 C5 C6 C7 -176.38(18)
C2 C1 C6 C5 -1.2(3)
C2 C1 C6 C7 177.15(18)
C5 C6 C7 O4 174.51(18)
C1 C6 C7 O4 -3.9(3)
C5 C6 C7 C8 -5.3(3)
C1 C6 C7 C8 176.32(18)
O4 C7 C8 C9 -177.92(18)
C6 C7 C8 C9 1.9(3)
O4 C7 C8 C13 6.3(3)
C6 C7 C8 C13 -173.92(17)
C5 O3 C9 C10 173.95(17)
C5 O3 C9 C8 -5.7(3)
C13 C8 C9 O3 179.47(16)
C7 C8 C9 O3 3.6(3)
C13 C8 C9 C10 -0.2(3)
C7 C8 C9 C10 -176.04(18)
O3 C9 C10 C11 -176.61(16)
C8 C9 C10 C11 3.0(3)
O3 C9 C10 C17 -2.7(3)
C8 C9 C10 C17 176.93(18)
C16 O6 C11 C10 154.10(17)
C16 O6 C11 C12 -30.8(2)
C9 C10 C11 O6 170.64(16)
C17 C10 C11 O6 -3.3(3)
C9 C10 C11 C12 -4.1(3)
C17 C10 C11 C12 -178.06(18)
O6 C11 C12 C13 -172.50(17)
C10 C11 C12 C13 2.2(3)
O6 C11 C12 C14 2.2(3)
C10 C11 C12 C14 176.94(18)
C11 C12 C13 O5 177.80(17)
C14 C12 C13 O5 3.3(3)
C11 C12 C13 C8 1.0(3)
C14 C12 C13 C8 -173.49(18)
C9 C8 C13 O5 -178.78(17)
C7 C8 C13 O5 -2.8(3)
C9 C8 C13 C12 -2.0(3)
C7 C8 C13 C12 173.98(18)
C13 C12 C14 C15 -174.06(19)
C11 C12 C14 C15 11.5(3)
C12 C14 C15 C16 3.9(3)
C11 O6 C16 C15 43.4(2)
C11 O6 C16 C22 164.28(17)
C11 O6 C16 C23 -77.0(2)
C14 C15 C16 O6 -29.4(3)
C14 C15 C16 C22 -145.0(2)
C14 C15 C16 C23 90.0(2)
C9 C10 C17 C18 28.8(3)
C11 C10 C17 C18 -157.79(18)
C9 C10 C17 C21 -96.2(2)
C11 C10 C17 C21 77.2(2)
C9 C10 C17 C20 143.51(19)
C11 C10 C17 C20 -43.1(2)
C21 C17 C18 C19 -13.3(3)
C10 C17 C18 C19 -136.0(2)
C20 C17 C18 C19 102.9(2)

loop_
_cod_related_entry_id
_cod_related_entry_database
_cod_related_entry_code
1 ChemSpider 4444965
